data_7009374
loop_
_publ_author_name
'Lethbridge, Zoe A. D.'
'Hillier, Adrian D.'
'Cywinski, Robert'
'Lightfoot, Philip'

_publ_contact_author
;
 Dr Philip Lightfoot
 School of Chemistry
 University of St Andrews
 Purdie Building
 North Haugh
 St Andrews
 Fife
 KY16 9ST
 UK
 pl@st-andrews.ac.uk
 01334 463841
;
_publ_section_title
;
 Mixed inorganic--organic anion frameworks: synthesis and
 characterisation of [Mn4(PO4)2(C2O4)(H2O)2] and
 [H3N(CH2)3NH3][Mn2(HPO4)2(C2O4)(H2O)2]
;
_journal_issue 10
_journal_name_full 'Journal of the Chemical Society, Dalton Transactions'
_journal_page_first 1595
_journal_paper_doi 10.1039/b000449i
_journal_year 2000
_chemical_formula_sum 'C5 H18 Mn2 N2 O14 P2'
_chemical_formula_weight 502.03
_space_group_IT_number 14
_symmetry_cell_setting monoclinic
_symmetry_Int_Tables_number 14
_symmetry_space_group_name_Hall '-P 2yn'
_symmetry_space_group_name_H-M 'P 1 21/n 1'
_audit_creation_date 'Wed Nov 24 17:05:05 1999'
_audit_creation_method 'from TEXRAY.INF file'
_cell_angle_alpha 90
_cell_angle_beta 93.47(3)
_cell_angle_gamma 90
_cell_formula_units_Z 2
_cell_length_a 5.474(2)
_cell_length_b 15.737(2)
_cell_length_c 9.056(2)
_cell_measurement_reflns_used 20
_cell_measurement_temperature 493.2
_cell_measurement_theta_max 18.7
_cell_measurement_theta_min 11.3
_cell_volume 778.7(3)
_computing_cell_refinement 'MSC/AFC Diffractometer Control'
_computing_data_collection 'MSC/AFC Diffractometer Control'
_computing_data_reduction teXsan
_computing_publication_material teXsan
_computing_structure_refinement teXsan
_diffrn_ambient_temperature 493.2
_diffrn_measurement_device AFC7S
_diffrn_measurement_method 'omega/2-theta scans'
_diffrn_orient_matrix_UB_11 0.11171
_diffrn_orient_matrix_UB_12 -0.04621
_diffrn_orient_matrix_UB_13 -0.03058
_diffrn_orient_matrix_UB_21 0.10442
_diffrn_orient_matrix_UB_22 0.04312
_diffrn_orient_matrix_UB_23 -0.04726
_diffrn_orient_matrix_UB_31 0.10055
_diffrn_orient_matrix_UB_32 0.00656
_diffrn_orient_matrix_UB_33 0.09524
_diffrn_radiation_monochromator graphite
_diffrn_radiation_source 'X-ray tube'
_diffrn_radiation_type MoKalpha
_diffrn_radiation_wavelength 0.7107
_diffrn_reflns_av_R_equivalents 2.64
_diffrn_reflns_limit_h_max 6
_diffrn_reflns_limit_h_min 0
_diffrn_reflns_limit_k_max 18
_diffrn_reflns_limit_k_min 0
_diffrn_reflns_limit_l_max 10
_diffrn_reflns_limit_l_min -10
_diffrn_reflns_number 1592
_diffrn_reflns_theta_max 24.99
_diffrn_standards_decay_% -0.14
_diffrn_standards_interval_count 150
_diffrn_standards_number 3
_exptl_absorpt_coefficient_mu 1.906
_exptl_absorpt_correction_type none
_exptl_crystal_colour colorless
_exptl_crystal_density_diffrn 2.141
_exptl_crystal_description block
_exptl_crystal_F_000 508.00
_exptl_crystal_size_max 0.200
_exptl_crystal_size_mid 0.200
_exptl_crystal_size_min 0.100
_refine_diff_density_max 1.41
_refine_diff_density_min -0.85
_refine_ls_extinction_method none
_refine_ls_goodness_of_fit_obs 2.670
_refine_ls_matrix_type full
_refine_ls_number_parameters 120
_refine_ls_number_reflns 1094
_refine_ls_number_restraints 0
_refine_ls_R_factor_obs 0.0408
_refine_ls_shift/esd_max 0.0180
_refine_ls_structure_factor_coef F
_refine_ls_weighting_scheme sigma
_refine_ls_wR_factor_obs 0.0388
_reflns_number_observed 1094
_reflns_number_total 1439
_reflns_observed_criterion 3.00
_cod_data_source_file b000449i.txt
_cod_data_source_block Mn2(HPO4)2(C2O4)(H3N(CH2)3NH3)(H2O)
_cod_depositor_comments
;
The following automatic conversions were performed:

'_atom_site_thermal_displace_type' tag value 'Uij' was replaced with
'Uani' value 32 times.

Automatic conversion script
Id: cif_fix_values 1646 2011-03-28 12:23:43Z adriana 
;
_cod_original_sg_symbol_H-M 'P 21/n     '
_cod_original_formula_sum 'C5 H18 N2 Mn2 O14 P2 '
_cod_database_code 7009374

loop_
_symmetry_equiv_pos_as_xyz
'   +x,   +y,   +z'
1/2-x,1/2+y,1/2-z
'   -x,   -y,   -z'
1/2+x,1/2-y,1/2+z

loop_
_atom_site_aniso_label
_atom_site_aniso_U_11
_atom_site_aniso_U_22
_atom_site_aniso_U_33
_atom_site_aniso_U_12
_atom_site_aniso_U_13
_atom_site_aniso_U_23
Mn(1) 0.0156(4) 0.0186(4) 0.0185(4) -0.0002(4) 0.0028(3) 0.0001(4)
P(1) 0.0151(7) 0.0189(7) 0.0180(7) 0.0025(6) 0.0019(6) -0.0015(6)
O(1) 0.022(2) 0.032(3) 0.031(2) -0.008(2) 0.000(2) 0.007(2)
O(2) 0.023(2) 0.021(2) 0.031(2) 0.002(2) 0.013(2) -0.001(2)
O(3) 0.022(2) 0.014(2) 0.032(2) 0.001(2) 0.010(2) 0.001(2)
O(4) 0.028(2) 0.019(2) 0.035(2) 0.003(2) 0.013(2) 0.000(2)
O(5) 0.024(2) 0.022(2) 0.041(2) 0.003(2) 0.015(2) 0.002(2)
O(6) 0.016(2) 0.031(2) 0.030(2) 0.005(2) -0.004(2) -0.008(2)
O(7) 0.035(2) 0.027(2) 0.021(2) 0.010(2) -0.005(2) -0.007(2)
C(1) 0.013(3) 0.022(3) 0.021(3) -0.003(2) 0.003(2) -0.004(2)

loop_
_atom_site_label
_atom_site_fract_x
_atom_site_fract_y
_atom_site_fract_z
_atom_site_U_iso_or_equiv
_atom_site_thermal_displace_type
_atom_site_calc_flag
_atom_site_calc_attached_atom
Mn(1) 0.3216(1) 0.17405(5) 1.01095(8) 0.0175(2) Uani 1 ?
P(1) -0.1547(2) 0.17836(9) 1.2432(1) 0.0173(4) Uani 1 ?
O(1) 0.0439(8) 0.1468(3) 0.8203(5) 0.028(1) Uani 1 ?
O(2) 0.2546(6) 0.0416(2) 1.0890(4) 0.025(1) Uani 1 ?
O(3) 0.4084(6) -0.0899(2) 1.0954(4) 0.023(1) Uani 1 ?
O(4) -0.1357(7) 0.0775(2) 1.2469(5) 0.027(1) Uani 1 ?
O(5) 0.0366(6) 0.2127(2) 1.1452(4) 0.028(1) Uani 1 ?
O(6) -0.4144(6) 0.2004(2) 1.1871(4) 0.026(1) Uani 1 ?
O(7) -0.1144(7) 0.2081(2) 1.4030(4) 0.028(1) Uani 1 ?
N(1) 0.851(2) 0.3455(6) 0.977(1) 0.021(2) Uani 0.5 ?
N(2) 0.815(2) 0.3674(7) 1.045(1) 0.042(3) Uani 0.5 ?
C(1) 0.4019(9) -0.0145(3) 1.0539(6) 0.019(1) Uani 1 ?
C(2) 0.861(2) 0.4440(8) 0.960(1) 0.039(3) Uani 0.5 ?
C(3) 1.0000 0.5000 1.0000 0.090(4) Uani 1 ?
C(4) 0.953(3) 0.4178(10) 1.055(2) 0.055(4) Uani 0.5 ?
H(1) 0.04(1) 0.198(5) 0.762(9) 0.10(2) Uani 1 ?
H(2) -0.06(1) 0.131(5) 0.849(8) 0.06(2) Uani 1 ?
H(3) -0.02(1) 0.053(5) 1.224(8) 0.08(2) Uani 1 ?
H(4) 0.8492 0.4535 0.8572 0.0507 Uani 0.5 ?
H(5) 0.7161 0.4630 1.0027 0.0507 Uani 0.5 ?
H(6) 1.1548 0.4726 1.0017 0.0507 Uani 0.25 ?
H(7) 0.9580 0.5109 1.0985 0.0507 Uani 0.25 ?
H(8) 0.8452 0.5274 0.9983 0.0507 Uani 0.25 ?
H(9) 1.0419 0.4891 0.9015 0.0507 Uani 0.25 ?
H(10) 1.0957 0.3894 1.0331 0.0507 Uani 0.5 ?
H(11) 0.9497 0.4295 1.1571 0.0507 Uani 0.5 ?
H(12) 0.9853 0.3205 0.9311 0.0507 Uani 0.5 ?
H(13) 0.7019 0.3254 0.9267 0.0507 Uani 0.5 ?
H(14) 0.8086 0.3448 0.9462 0.0507 Uani 0.5 ?
H(15) 0.6624 0.3850 1.0701 0.0507 Uani 0.5 ?
H(16) 0.8722 0.3213 1.1104 0.0507 Uani 0.5 ?
H(17) 0.8532 0.3299 1.0770 0.0507 Uani 0.5 ?

loop_
_atom_type_symbol
_atom_type_oxidation_number
_atom_type_number_in_cell
_atom_type_scat_dispersion_real
_atom_type_scat_dispersion_imag
_atom_type_scat_source
Mn 0 4 0.337 0.728 'International Tables'
P 0 4 0.102 0.094 'International Tables'
O 0 28 0.011 0.006 'International Tables'
C 0 10 0.003 0.002 'International Tables'
N 0 4 0.006 0.003 'International Tables'
H 0 36 0.000 0.000 'International Tables'

loop_
_geom_angle_atom_site_label_1
_geom_angle_atom_site_label_2
_geom_angle_atom_site_label_3
_geom_angle
_geom_angle_site_symmetry_1
_geom_angle_site_symmetry_2
_geom_angle_site_symmetry_3
_geom_angle_publ_flag
O(1) Mn(1) O(2) 87.1(2) ? ? ? yes
O(1) Mn(1) O(3) 89.4(2) ? ? ? yes
O(1) Mn(1) O(5) 90.5(2) ? ? ? yes
O(1) Mn(1) O(6) 179.1(1) ? ? ? yes
O(1) Mn(1) O(7) 86.4(2) ? ? ? yes
O(2) Mn(1) O(3) 73.2(1) ? ? ? yes
O(2) Mn(1) O(5) 86.9(1) ? ? ? yes
O(2) Mn(1) O(6) 93.5(1) ? ? ? yes
O(2) Mn(1) O(7) 171.1(1) ? ? ? yes
O(3) Mn(1) O(5) 160.0(1) ? ? ? yes
O(3) Mn(1) O(6) 90.1(1) ? ? ? yes
O(3) Mn(1) O(7) 100.7(1) ? ? ? yes
O(5) Mn(1) O(6) 90.2(1) ? ? ? yes
O(5) Mn(1) O(7) 99.2(1) ? ? ? yes
O(6) Mn(1) O(7) 92.9(1) ? ? ? yes
O(4) P(1) O(5) 108.8(2) ? ? ? yes
O(4) P(1) O(6) 107.1(2) ? ? ? yes
O(4) P(1) O(7) 106.3(2) ? ? ? yes
O(5) P(1) O(6) 112.9(2) ? ? ? yes
O(5) P(1) O(7) 112.4(2) ? ? ? yes
O(6) P(1) O(7) 109.0(2) ? ? ? yes
Mn(1) O(2) C(1) 117.2(3) ? ? ? yes
Mn(1) O(3) C(1) 116.2(3) ? ? ? yes
Mn(1) O(5) P(1) 142.4(2) ? ? ? yes
Mn(1) O(6) P(1) 141.7(2) ? ? ? yes
Mn(1) O(7) P(1) 133.1(2) ? ? ? yes
N(2) N(1) C(2) 68(1) ? ? ? yes
N(2) N(1) C(4) 48(1) ? ? ? yes
C(2) N(1) C(4) 41.1(7) ? ? ? yes
N(1) N(2) C(2) 82(1) ? ? ? yes
N(1) N(2) C(4) 100(1) ? ? ? yes
C(2) N(2) C(4) 46(1) ? ? ? yes
O(2) C(1) O(3) 127.2(4) ? ? ? yes
O(2) C(1) C(1) 115.6(6) ? ? ? yes
O(3) C(1) C(1) 117.3(6) ? ? ? yes
N(1) C(2) N(2) 28.5(5) ? ? ? yes
N(1) C(2) C(3) 136(1) ? ? ? yes
N(1) C(2) C(4) 63(1) ? ? ? yes
N(2) C(2) C(3) 124(1) ? ? ? yes
N(2) C(2) C(4) 48(1) ? ? ? yes
C(3) C(2) C(4) 77(1) ? ? ? yes
C(2) C(3) C(2) 180.0 ? ? ? yes
C(2) C(3) C(4) 46.7(8) ? ? ? yes
C(2) C(3) C(4) 133.3(8) ? ? ? yes
C(2) C(3) C(4) 133.3(8) ? ? ? yes
C(2) C(3) C(4) 46.7(8) ? ? ? yes
C(4) C(3) C(4) 180.0 ? ? ? yes
N(1) C(4) N(2) 30.8(8) ? ? ? yes
N(1) C(4) C(2) 75(1) ? ? ? yes
N(1) C(4) C(3) 128(1) ? ? ? yes
N(2) C(4) C(2) 85(1) ? ? ? yes
N(2) C(4) C(3) 140(1) ? ? ? yes
C(2) C(4) C(3) 56(1) ? ? ? yes

loop_
_geom_bond_atom_site_label_1
_geom_bond_atom_site_label_2
_geom_bond_distance
_geom_bond_site_symmetry_1
_geom_bond_site_symmetry_2
_geom_bond_publ_flag
Mn(1) O(1) 2.271(4) ? ? yes
Mn(1) O(2) 2.238(4) ? ? yes
Mn(1) O(3) 2.245(3) ? ? yes
Mn(1) O(5) 2.124(3) ? ? yes
Mn(1) O(6) 2.128(4) ? ? yes
Mn(1) O(7) 2.135(4) ? ? yes
P(1) O(4) 1.591(4) ? ? yes
P(1) O(5) 1.513(4) ? ? yes
P(1) O(6) 1.520(4) ? ? yes
P(1) O(7) 1.524(4) ? ? yes
O(2) C(1) 1.250(6) ? ? yes
O(3) C(1) 1.244(6) ? ? yes
N(1) N(2) 0.75(1) ? ? yes
N(1) C(2) 1.56(2) ? ? yes
N(1) C(4) 1.44(2) ? ? yes
N(2) C(2) 1.46(2) ? ? yes
N(2) C(4) 1.09(2) ? ? yes
C(1) C(1) 1.562(9) ? ? yes
C(2) C(3) 1.21(1) ? ? yes
C(2) C(4) 1.06(2) ? ? yes
C(3) C(4) 1.42(2) ? ? yes
C(3) C(4) 1.42(2) ? ? yes
